data_1546087
loop_
_publ_author_name
'Ueda, Hiroki'
'Masutomi, Koji'
'Shibata, Yu'
'Tanaka, Ken'

_publ_section_title
;
 Rhodium-Catalyzed Asymmetric [2 + 2 + 2] Cyclization of 1,6-Enynes with
 Aliphatic and Aromatic Alkenes.
;
_journal_issue 11
_journal_name_full 'Organic letters'
_journal_page_first 2913
_journal_page_last 2916
_journal_paper_doi 10.1021/acs.orglett.7b01149
_journal_volume 19
_journal_year 2017
_chemical_absolute_configuration syn
_chemical_formula_moiety 'C22 H24 Br N O3 S'
_chemical_formula_sum 'C22 H24 Br N O3 S'
_chemical_formula_weight 462.39
_space_group_crystal_system orthorhombic
_space_group_IT_number 19
_space_group_name_Hall 'P 2ac 2ab'
_space_group_name_H-M_alt 'P 21 21 21'
_symmetry_space_group_name_Hall 'P 2ac 2ab'
_symmetry_space_group_name_H-M 'P 21 21 21'
_atom_sites_solution_hydrogens geom
_atom_sites_solution_primary dual
_audit_creation_date 2017-04-14
_audit_creation_method
;
Olex2 1.2-ac3
(compiled 2016.03.30 svn.r3266 for Rigaku Oxford Diffraction, GUI svn.r5168)
;
_cell_angle_alpha 90
_cell_angle_beta 90
_cell_angle_gamma 90
_cell_formula_units_Z 4
_cell_length_a 9.730(2)
_cell_length_b 10.167(2)
_cell_length_c 21.994(6)
_cell_measurement_reflns_used 2756
_cell_measurement_temperature 193(2)
_cell_measurement_theta_max 21.6090
_cell_measurement_theta_min 2.2020
_cell_volume 2175.8(9)
_computing_cell_refinement 'CrysAlisPro 1.171.39.12b (Rigaku OD, 2015)'
_computing_data_collection 'CrysAlisPro 1.171.39.12b (Rigaku OD, 2015)'
_computing_data_reduction 'CrysAlisPro 1.171.39.12b (Rigaku OD, 2015)'
_computing_molecular_graphics 'Olex2 (Dolomanov et al., 2009)'
_computing_publication_material 'Olex2 (Dolomanov et al., 2009)'
_computing_structure_refinement 'ShelXL (Sheldrick, 2015)'
_computing_structure_solution 'ShelXT (Sheldrick, 2015)'
_diffrn_ambient_temperature 193(2)
_diffrn_detector 'CCD plate'
_diffrn_measured_fraction_theta_full 0.999
_diffrn_measured_fraction_theta_max 0.960
_diffrn_measurement_details
;
List of Runs (angles in degrees, time in seconds):

  # Type    Start    End  Width  t~exp~   \w     \q     \k     \f   Frames
--------------------------------------------------------------------------
  1  \w    -46.00 -20.00   0.50   60.00    --   20.00  54.00 -90.00   52
  2  \w     22.00  83.00   0.50   60.00    --   20.00  54.00 -90.00  122
  3  \w     -8.00  80.00   0.50   60.00    --   20.00  54.00 150.00  176
  4  \w    -74.00 109.00   0.50   60.00    --   20.00  54.00  60.00  366
  5  \w    -34.00  -9.00   0.50   60.00    --   20.00  54.00-150.00   50
  6  \w     63.00  88.00   0.50   60.00    --   20.00  54.00-180.00   50
  7  \w    -52.00   9.00   0.50   60.00    --   20.00  54.00-120.00  122
  8  \w     38.00  63.00   0.50   60.00    --   20.00  54.00-120.00   50
  9  \w    -73.00 -46.00   0.50   60.00    --   20.00  54.00 120.00   54
;
_diffrn_measurement_device 'two-circle diffractometer'
_diffrn_measurement_device_type 'XtaLAB Mini II'
_diffrn_measurement_method '\w scans'
_diffrn_orient_matrix_type 'CrysAlisPro convention (1999,Acta A55,543-557)'
_diffrn_orient_matrix_UB_11 0.0216111000
_diffrn_orient_matrix_UB_12 -0.0582023000
_diffrn_orient_matrix_UB_13 -0.0150437000
_diffrn_orient_matrix_UB_21 0.0184100000
_diffrn_orient_matrix_UB_22 -0.0278846000
_diffrn_orient_matrix_UB_23 0.0283515000
_diffrn_orient_matrix_UB_31 -0.0672437000
_diffrn_orient_matrix_UB_32 -0.0264316000
_diffrn_orient_matrix_UB_33 0.0028990000
_diffrn_radiation_monochromator graphite
_diffrn_radiation_probe x-ray
_diffrn_radiation_type MoK\a
_diffrn_radiation_wavelength 0.71073
_diffrn_reflns_av_R_equivalents 0.0871
_diffrn_reflns_av_unetI/netI 0.1024
_diffrn_reflns_Laue_measured_fraction_full 0.999
_diffrn_reflns_Laue_measured_fraction_max 0.960
_diffrn_reflns_limit_h_max 13
_diffrn_reflns_limit_h_min -12
_diffrn_reflns_limit_k_max 14
_diffrn_reflns_limit_k_min -14
_diffrn_reflns_limit_l_max 31
_diffrn_reflns_limit_l_min -31
_diffrn_reflns_number 19408
_diffrn_reflns_point_group_measured_fraction_full 0.994
_diffrn_reflns_point_group_measured_fraction_max 0.929
_diffrn_reflns_theta_full 26.000
_diffrn_reflns_theta_max 30.745
_diffrn_reflns_theta_min 2.207
_diffrn_source 'fine-focus sealed X-ray tube'
_diffrn_source_type 'Enhance (Mo) X-ray Source'
_exptl_absorpt_coefficient_mu 2.007
_exptl_absorpt_correction_T_max 1.00000
_exptl_absorpt_correction_T_min 0.64840
_exptl_absorpt_correction_type multi-scan
_exptl_absorpt_process_details
;
CrysAlisPro 1.171.39.12b (Rigaku Oxford Diffraction, 2015)
Empirical absorption correction using spherical harmonics,
 implemented in SCALE3 ABSPACK scaling algorithm.
;
_exptl_crystal_colour colourless
_exptl_crystal_colour_primary colourless
_exptl_crystal_density_diffrn 1.412
_exptl_crystal_description block
_exptl_crystal_F_000 952
_exptl_crystal_size_max 0.3
_exptl_crystal_size_mid 0.12
_exptl_crystal_size_min 0.1
_refine_diff_density_max 0.757
_refine_diff_density_min -0.768
_refine_diff_density_rms 0.088
_refine_ls_abs_structure_details
;
 Flack x determined using 914 quotients [(I+)-(I-)]/[(I+)+(I-)]
 (Parsons, Flack and Wagner, Acta Cryst. B69 (2013) 249-259).
;
_refine_ls_abs_structure_Flack 0.004(11)
_refine_ls_extinction_method none
_refine_ls_goodness_of_fit_ref 1.018
_refine_ls_hydrogen_treatment constr
_refine_ls_matrix_type full
_refine_ls_number_parameters 256
_refine_ls_number_reflns 6297
_refine_ls_number_restraints 0
_refine_ls_restrained_S_all 1.018
_refine_ls_R_factor_all 0.1496
_refine_ls_R_factor_gt 0.0731
_refine_ls_shift/su_max 0.000
_refine_ls_shift/su_mean 0.000
_refine_ls_structure_factor_coef Fsqd
_refine_ls_weighting_details 'w=1/[\s^2^(Fo^2^)+(0.0958P)^2^] where P=(Fo^2^+2Fc^2^)/3'
_refine_ls_weighting_scheme calc
_refine_ls_wR_factor_gt 0.1767
_refine_ls_wR_factor_ref 0.2087
_reflns_Friedel_coverage 0.723
_reflns_Friedel_fraction_full 0.988
_reflns_Friedel_fraction_max 0.890
_reflns_number_gt 3166
_reflns_number_total 6297
_reflns_threshold_expression 'I > 2\s(I)'
_cod_data_source_file ol7b01149_si_001.cif
_cod_data_source_block y6220f
_cod_depositor_comments 'Adding full bibliography for 1546087.cif.'
_cod_original_cell_volume 2175.7(9)
_cod_database_code 1546087
_chemical_oxdiff_formula C30H40NO3Br
_chemical_oxdiff_usercomment ueda-diene-chiral,-80
_shelx_space_group_comment
;
The symmetry employed for this shelxl refinement is uniquely defined
by the following loop, which should always be used as a source of
symmetry information in preference to the above space-group names.
They are only intended as comments.
;
_reflns_odcompleteness_completeness 99.73
_reflns_odcompleteness_iscentric 1
_reflns_odcompleteness_theta 26.32
_olex2_refinement_description
;
1. Fixed Uiso
 At 1.2 times of:
  All C(H) groups, All C(H,H) groups
 At 1.5 times of:
  All C(H,H,H) groups
2.a Ternary CH refined with riding coordinates:
 C3(H3)
2.b Secondary CH2 refined with riding coordinates:
 C4(H4A,H4B), C1(H1A,H1B)
2.c Aromatic/amide H refined with riding coordinates:
 C18(H18), C17(H17), C21(H21), C10(H10), C20(H20), C11(H11), C7(H7), C8(H8)
2.d X=CH2 refined with riding coordinates:
 C15(H15A,H15B)
2.e Idealised Me refined as rotating group:
 C5(H5A,H5B,H5C), C13(H13A,H13B,H13C), C22(H22A,H22B,H22C)
;
_shelx_shelxl_version_number 2016/6
_olex2_submission_special_instructions 'No special instructions were received'
_oxdiff_exptl_absorpt_empirical_details
;
Empirical correction (ABSPACK) includes:
- Absorption correction using spherical harmonics
- Frame scaling
;
_oxdiff_exptl_absorpt_empirical_full_max 2.691
_oxdiff_exptl_absorpt_empirical_full_min 0.712

loop_
_space_group_symop_operation_xyz
'x, y, z'
'-x+1/2, -y, z+1/2'
'-x, y+1/2, -z+1/2'
'x+1/2, -y+1/2, -z'

loop_
_atom_site_label
_atom_site_type_symbol
_atom_site_fract_x
_atom_site_fract_y
_atom_site_fract_z
_atom_site_U_iso_or_equiv
_atom_site_adp_type
_atom_site_occupancy
_atom_site_site_symmetry_order
_atom_site_calc_flag
_atom_site_refinement_flags_posn
Br1 Br 0.22981(14) -0.17715(8) 0.39283(4) 0.0902(4) Uani 1 1 d .
S1 S 0.2304(2) 0.44169(16) 0.45188(7) 0.0465(4) Uani 1 1 d .
O1 O 0.3565(5) 0.4715(5) 0.4807(2) 0.0561(13) Uani 1 1 d .
O2 O 0.1038(6) 0.4764(5) 0.4804(2) 0.0634(15) Uani 1 1 d .
O3 O 0.2131(7) 1.1502(5) 0.1201(2) 0.0731(16) Uani 1 1 d .
N1 N 0.2320(6) 0.5105(5) 0.3858(2) 0.0438(12) Uani 1 1 d .
C2 C 0.3027(6) 0.5283(7) 0.2852(3) 0.0428(15) Uani 1 1 d .
C18 C 0.2248(8) 0.9782(7) 0.1908(3) 0.0514(16) Uani 1 1 d .
H18 H 0.204379 1.038853 0.221145 0.062 Uiso 1 1 calc R
C6 C 0.2273(7) 0.2704(6) 0.4383(3) 0.0441(15) Uani 1 1 d .
C16 C 0.2776(7) 0.7541(7) 0.1627(3) 0.0461(15) Uani 1 1 d .
C4 C 0.1060(8) 0.5045(7) 0.3480(3) 0.0483(18) Uani 1 1 d .
H4A H 0.057782 0.587940 0.348531 0.058 Uiso 1 1 calc R
H4B H 0.044542 0.436111 0.362390 0.058 Uiso 1 1 calc R
C17 C 0.2454(7) 0.8497(6) 0.2051(3) 0.0479(16) Uani 1 1 d .
H17 H 0.237382 0.824637 0.245641 0.057 Uiso 1 1 calc R
C14 C 0.3024(7) 0.6154(8) 0.1796(3) 0.0510(18) Uani 1 1 d .
C9 C 0.2301(10) 0.0065(7) 0.4108(3) 0.062(2) Uani 1 1 d .
C19 C 0.2343(8) 1.0189(6) 0.1304(3) 0.0536(17) Uani 1 1 d .
C21 C 0.2881(8) 0.7962(7) 0.1018(3) 0.0516(17) Uani 1 1 d .
H21 H 0.309561 0.735664 0.071545 0.062 Uiso 1 1 calc R
C10 C 0.3513(8) 0.0716(8) 0.4184(3) 0.057(2) Uani 1 1 d .
H10 H 0.433925 0.026767 0.413932 0.068 Uiso 1 1 calc R
C1 C 0.3568(7) 0.5062(7) 0.3479(3) 0.0521(19) Uani 1 1 d .
H1A H 0.402082 0.421445 0.351083 0.063 Uiso 1 1 calc R
H1B H 0.420971 0.574750 0.359476 0.063 Uiso 1 1 calc R
C3 C 0.1593(7) 0.4726(7) 0.2833(3) 0.0494(17) Uani 1 1 d .
H3 H 0.104205 0.519140 0.252873 0.059 Uiso 1 1 calc R
C20 C 0.2663(8) 0.9302(8) 0.0860(3) 0.0562(18) Uani 1 1 d .
H20 H 0.273817 0.957237 0.045787 0.067 Uiso 1 1 calc R
C11 C 0.3521(8) 0.2012(8) 0.4326(3) 0.0497(18) Uani 1 1 d .
H11 H 0.435151 0.244584 0.438561 0.060 Uiso 1 1 calc R
C7 C 0.1065(7) 0.2031(8) 0.4314(3) 0.0537(19) Uani 1 1 d .
H7 H 0.023305 0.246768 0.436457 0.064 Uiso 1 1 calc R
C12 C 0.3661(7) 0.5940(7) 0.2412(3) 0.0485(17) Uani 1 1 d .
C5 C 0.1549(8) 0.3241(7) 0.2714(3) 0.0602(19) Uani 1 1 d .
H5A H 0.191996 0.305989 0.231866 0.090 Uiso 1 1 calc GR
H5B H 0.061460 0.294014 0.273278 0.090 Uiso 1 1 calc GR
H5C H 0.208421 0.279341 0.301695 0.090 Uiso 1 1 calc GR
C8 C 0.1071(9) 0.0718(8) 0.4170(3) 0.060(2) Uani 1 1 d .
H8 H 0.024641 0.027112 0.411478 0.072 Uiso 1 1 calc R
C13 C 0.5057(9) 0.6605(9) 0.2489(4) 0.072(2) Uani 1 1 d .
H13A H 0.529303 0.663002 0.291268 0.108 Uiso 1 1 calc GR
H13B H 0.501283 0.748510 0.233263 0.108 Uiso 1 1 calc GR
H13C H 0.574200 0.611664 0.227058 0.108 Uiso 1 1 calc GR
C15 C 0.2823(10) 0.5138(8) 0.1425(3) 0.068(2) Uani 1 1 d .
H15A H 0.250693 0.527740 0.103156 0.082 Uiso 1 1 calc R
H15B H 0.299918 0.428719 0.156021 0.082 Uiso 1 1 calc R
C22 C 0.2129(12) 1.1941(8) 0.0578(4) 0.090(3) Uani 1 1 d .
H22A H 0.149350 1.142039 0.034729 0.135 Uiso 1 1 calc GR
H22B H 0.303498 1.184743 0.041076 0.135 Uiso 1 1 calc GR
H22C H 0.185834 1.284855 0.056219 0.135 Uiso 1 1 calc GR

loop_
_atom_site_aniso_label
_atom_site_aniso_U_11
_atom_site_aniso_U_22
_atom_site_aniso_U_33
_atom_site_aniso_U_23
_atom_site_aniso_U_13
_atom_site_aniso_U_12
Br1 0.1363(11) 0.0656(5) 0.0686(5) -0.0136(4) 0.0045(7) -0.0057(6)
S1 0.0503(10) 0.0565(9) 0.0328(6) -0.0014(6) 0.0010(9) 0.0026(8)
O1 0.061(3) 0.066(3) 0.041(3) -0.002(2) -0.014(3) -0.012(3)
O2 0.072(4) 0.070(4) 0.048(3) -0.007(3) 0.019(3) 0.012(3)
O3 0.104(5) 0.066(3) 0.050(3) 0.003(2) -0.013(3) -0.018(3)
N1 0.042(3) 0.049(3) 0.040(2) -0.002(2) 0.001(3) 0.002(2)
C2 0.034(4) 0.060(4) 0.035(3) 0.004(3) -0.006(3) 0.004(3)
C18 0.043(4) 0.066(4) 0.045(3) -0.005(3) -0.009(4) -0.005(4)
C6 0.040(4) 0.059(4) 0.033(3) 0.002(3) 0.003(3) -0.004(3)
C16 0.029(3) 0.073(4) 0.037(3) -0.001(3) 0.000(3) -0.012(3)
C4 0.049(4) 0.053(4) 0.043(4) 0.000(3) 0.002(3) 0.011(3)
C17 0.040(4) 0.069(4) 0.034(3) 0.003(3) -0.001(3) -0.004(3)
C14 0.035(4) 0.082(5) 0.036(3) 0.009(3) 0.005(3) 0.004(3)
C9 0.076(6) 0.065(4) 0.044(3) 0.001(3) 0.002(5) -0.006(5)
C19 0.054(5) 0.055(4) 0.051(3) 0.003(3) -0.005(4) -0.012(4)
C21 0.045(4) 0.071(4) 0.039(3) 0.004(3) -0.008(3) 0.005(3)
C10 0.047(5) 0.069(5) 0.054(5) 0.005(4) 0.003(4) 0.011(4)
C1 0.039(4) 0.070(5) 0.048(4) 0.007(4) -0.006(4) -0.005(3)
C3 0.043(4) 0.062(4) 0.044(4) -0.005(3) -0.002(3) 0.005(3)
C20 0.045(4) 0.089(5) 0.035(3) 0.007(3) -0.003(4) -0.005(4)
C11 0.042(4) 0.062(5) 0.045(4) 0.003(4) 0.004(3) 0.006(3)
C7 0.043(4) 0.069(5) 0.049(4) 0.012(4) 0.004(4) -0.005(3)
C12 0.038(4) 0.070(5) 0.037(3) 0.001(3) 0.001(3) 0.006(3)
C5 0.056(5) 0.059(4) 0.066(5) -0.012(4) 0.005(4) 0.003(4)
C8 0.059(5) 0.072(5) 0.049(4) 0.002(4) -0.002(4) -0.019(4)
C13 0.047(5) 0.105(7) 0.064(5) 0.023(4) -0.011(4) -0.013(5)
C15 0.083(6) 0.078(5) 0.043(4) 0.009(4) -0.004(5) 0.002(5)
C22 0.155(10) 0.056(5) 0.059(5) 0.004(4) -0.016(6) -0.011(6)

loop_
_atom_type_symbol
_atom_type_description
_atom_type_scat_dispersion_real
_atom_type_scat_dispersion_imag
_atom_type_scat_source
C C 0.0033 0.0016 'International Tables Vol C Tables 4.2.6.8 and 6.1.1.4'
H H 0.0000 0.0000 'International Tables Vol C Tables 4.2.6.8 and 6.1.1.4'
Br Br -0.2901 2.4595 'International Tables Vol C Tables 4.2.6.8 and 6.1.1.4'
N N 0.0061 0.0033 'International Tables Vol C Tables 4.2.6.8 and 6.1.1.4'
O O 0.0106 0.0060 'International Tables Vol C Tables 4.2.6.8 and 6.1.1.4'
S S 0.1246 0.1234 'International Tables Vol C Tables 4.2.6.8 and 6.1.1.4'

loop_
_geom_angle_atom_site_label_1
_geom_angle_atom_site_label_2
_geom_angle_atom_site_label_3
_geom_angle
O1 S1 O2 119.9(3)
O1 S1 N1 107.6(3)
O1 S1 C6 107.6(3)
O2 S1 N1 107.3(3)
O2 S1 C6 107.7(3)
N1 S1 C6 106.0(3)
C19 O3 C22 117.3(6)
C4 N1 S1 118.6(4)
C1 N1 S1 120.3(5)
C1 N1 C4 111.3(4)
C1 C2 C3 107.2(6)
C12 C2 C1 125.8(6)
C12 C2 C3 126.8(6)
C17 C18 H18 120.1
C17 C18 C19 119.8(6)
C19 C18 H18 120.1
C11 C6 S1 119.5(5)
C7 C6 S1 121.7(6)
C7 C6 C11 118.7(6)
C17 C16 C14 122.6(6)
C17 C16 C21 116.3(6)
C21 C16 C14 121.1(6)
N1 C4 H4A 110.9
N1 C4 H4B 110.9
N1 C4 C3 104.3(5)
H4A C4 H4B 108.9
C3 C4 H4A 110.9
C3 C4 H4B 110.9
C18 C17 C16 123.5(6)
C18 C17 H17 118.2
C16 C17 H17 118.2
C16 C14 C12 115.5(6)
C15 C14 C16 124.3(6)
C15 C14 C12 119.9(7)
C10 C9 Br1 120.2(7)
C10 C9 C8 120.4(7)
C8 C9 Br1 119.4(7)
O3 C19 C18 115.9(6)
C20 C19 O3 124.1(6)
C20 C19 C18 120.0(6)
C16 C21 H21 119.6
C16 C21 C20 120.8(6)
C20 C21 H21 119.6
C9 C10 H10 119.8
C11 C10 C9 120.5(7)
C11 C10 H10 119.8
N1 C1 C2 103.1(6)
N1 C1 H1A 111.1
N1 C1 H1B 111.1
C2 C1 H1A 111.1
C2 C1 H1B 111.1
H1A C1 H1B 109.1
C2 C3 C4 101.9(6)
C2 C3 H3 110.1
C2 C3 C5 113.7(6)
C4 C3 H3 110.1
C5 C3 C4 110.7(6)
C5 C3 H3 110.1
C19 C20 C21 119.6(6)
C19 C20 H20 120.2
C21 C20 H20 120.2
C6 C11 H11 120.0
C10 C11 C6 120.1(7)
C10 C11 H11 120.0
C6 C7 H7 119.7
C6 C7 C8 120.6(7)
C8 C7 H7 119.7
C2 C12 C14 122.5(7)
C2 C12 C13 123.7(6)
C14 C12 C13 113.8(6)
C3 C5 H5A 109.5
C3 C5 H5B 109.5
C3 C5 H5C 109.5
H5A C5 H5B 109.5
H5A C5 H5C 109.5
H5B C5 H5C 109.5
C9 C8 H8 120.1
C7 C8 C9 119.8(7)
C7 C8 H8 120.1
C12 C13 H13A 109.5
C12 C13 H13B 109.5
C12 C13 H13C 109.5
H13A C13 H13B 109.5
H13A C13 H13C 109.5
H13B C13 H13C 109.5
C14 C15 H15A 120.0
C14 C15 H15B 120.0
H15A C15 H15B 120.0
O3 C22 H22A 109.5
O3 C22 H22B 109.5
O3 C22 H22C 109.5
H22A C22 H22B 109.5
H22A C22 H22C 109.5
H22B C22 H22C 109.5

loop_
_geom_bond_atom_site_label_1
_geom_bond_atom_site_label_2
_geom_bond_distance
Br1 C9 1.908(7)
S1 O1 1.414(5)
S1 O2 1.427(6)
S1 N1 1.613(5)
S1 C6 1.767(7)
O3 C19 1.370(8)
O3 C22 1.440(9)
N1 C4 1.483(9)
N1 C1 1.473(9)
C2 C1 1.493(9)
C2 C3 1.507(9)
C2 C12 1.329(9)
C18 H18 0.9300
C18 C17 1.360(9)
C18 C19 1.394(9)
C6 C11 1.409(10)
C6 C7 1.369(10)
C16 C17 1.383(9)
C16 C14 1.477(10)
C16 C21 1.411(8)
C4 H4A 0.9700
C4 H4B 0.9700
C4 C3 1.548(9)
C17 H17 0.9300
C14 C12 1.506(9)
C14 C15 1.330(10)
C9 C10 1.363(11)
C9 C8 1.376(11)
C19 C20 1.365(10)
C21 H21 0.9300
C21 C20 1.421(10)
C10 H10 0.9300
C10 C11 1.354(11)
C1 H1A 0.9700
C1 H1B 0.9700
C3 H3 0.9800
C3 C5 1.532(10)
C20 H20 0.9300
C11 H11 0.9300
C7 H7 0.9300
C7 C8 1.372(11)
C12 C13 1.526(11)
C5 H5A 0.9600
C5 H5B 0.9600
C5 H5C 0.9600
C8 H8 0.9300
C13 H13A 0.9600
C13 H13B 0.9600
C13 H13C 0.9600
C15 H15A 0.9300
C15 H15B 0.9300
C22 H22A 0.9600
C22 H22B 0.9600
C22 H22C 0.9600

loop_
_geom_torsion_atom_site_label_1
_geom_torsion_atom_site_label_2
_geom_torsion_atom_site_label_3
_geom_torsion_atom_site_label_4
_geom_torsion
Br1 C9 C10 C11 -178.4(6)
Br1 C9 C8 C7 178.4(6)
S1 N1 C4 C3 -137.0(5)
S1 N1 C1 C2 158.0(4)
S1 C6 C11 C10 -175.9(6)
S1 C6 C7 C8 175.8(6)
O1 S1 N1 C4 -174.7(5)
O1 S1 N1 C1 42.4(6)
O1 S1 C6 C11 -25.4(6)
O1 S1 C6 C7 156.5(5)
O2 S1 N1 C4 -44.3(5)
O2 S1 N1 C1 172.7(5)
O2 S1 C6 C11 -156.0(5)
O2 S1 C6 C7 26.0(6)
O3 C19 C20 C21 179.1(7)
N1 S1 C6 C11 89.5(6)
N1 S1 C6 C7 -88.6(6)
N1 C4 C3 C2 -26.6(6)
N1 C4 C3 C5 94.6(7)
C18 C19 C20 C21 0.8(11)
C6 S1 N1 C4 70.5(5)
C6 S1 N1 C1 -72.5(5)
C6 C7 C8 C9 1.4(12)
C16 C14 C12 C2 117.8(8)
C16 C14 C12 C13 -59.2(9)
C16 C21 C20 C19 -0.3(11)
C4 N1 C1 C2 12.6(7)
C17 C18 C19 O3 -179.5(7)
C17 C18 C19 C20 -1.0(11)
C17 C16 C14 C12 -32.2(10)
C17 C16 C14 C15 153.3(8)
C17 C16 C21 C20 0.0(10)
C14 C16 C17 C18 178.7(7)
C14 C16 C21 C20 -179.0(6)
C9 C10 C11 C6 -1.3(12)
C19 C18 C17 C16 0.8(11)
C21 C16 C17 C18 -0.3(10)
C21 C16 C14 C12 146.7(6)
C21 C16 C14 C15 -27.7(11)
C10 C9 C8 C7 -0.4(11)
C1 N1 C4 C3 9.1(6)
C1 C2 C3 C4 35.7(7)
C1 C2 C3 C5 -83.5(7)
C1 C2 C12 C14 -178.1(7)
C1 C2 C12 C13 -1.4(12)
C3 C2 C1 N1 -30.3(7)
C3 C2 C12 C14 -3.7(12)
C3 C2 C12 C13 173.0(7)
C11 C6 C7 C8 -2.3(10)
C7 C6 C11 C10 2.2(10)
C12 C2 C1 N1 145.0(7)
C12 C2 C3 C4 -139.6(7)
C12 C2 C3 C5 101.2(8)
C8 C9 C10 C11 0.4(11)
C15 C14 C12 C2 -67.5(10)
C15 C14 C12 C13 115.5(8)
C22 O3 C19 C18 -175.9(7)
C22 O3 C19 C20 5.7(12)
